data_7040687
loop_
_publ_author_name
'Rota Martir, Diego'
'Hedley, Gordon J.'
'Cordes, David B.'
'Slawin, Alexandra M. Z.'
'Escudero, Daniel'
'Jacquemin, Denis'
'Kosikova, Tamara'
'Philp, Douglas'
'Dawson, Daniel M.'
'Ashbrook, Sharon E.'
'Samuel, Ifor D. W.'
'Zysman-Colman, Eli'

_publ_section_title
;
 Exploring the self-assembly and energy transfer of dynamic supramolecular
 iridium-porphyrin systems.
;
_journal_issue 43
_journal_name_full 'Dalton transactions (Cambridge, England : 2003)'
_journal_page_first 17195
_journal_page_last 17205
_journal_paper_doi 10.1039/c6dt02619b
_journal_volume 45
_journal_year 2016
_chemical_formula_moiety 'C60 H50 Ir N6, F6 P'
_chemical_formula_sum 'C60 H50 F6 Ir N6 P'
_chemical_formula_weight 1192.28
_space_group_crystal_system monoclinic
_space_group_IT_number 14
_space_group_name_Hall '-P 2yn'
_space_group_name_H-M_alt 'P 1 21/n 1'
_symmetry_space_group_name_Hall '-P 2yn'
_symmetry_space_group_name_H-M 'P 1 21/n 1'
_atom_sites_solution_hydrogens geom
_atom_sites_solution_primary direct
_atom_sites_solution_secondary difmap
_audit_creation_date 2015-12-16
_audit_creation_method 'by CrystalStructure 4.1'
_audit_update_record
;
2016-04-07 deposited with the CCDC.
2016-09-22 downloaded from the CCDC.
;
_cell_angle_alpha 90.0000
_cell_angle_beta 103.905(2)
_cell_angle_gamma 90.0000
_cell_formula_units_Z 4
_cell_length_a 11.8073(11)
_cell_length_b 24.288(2)
_cell_length_c 19.7882(19)
_cell_measurement_reflns_used 4506
_cell_measurement_temperature 173
_cell_measurement_theta_max 47.10
_cell_measurement_theta_min 18.80
_cell_volume 5508.5(9)
_computing_cell_refinement 'CrystalClear-SM Expert 2.1 b32'
_computing_data_collection 'CrystalClear-SM Expert 2.1 b32 (Rigaku, 2014)'
_computing_data_reduction 'CrystalClear-SM Expert 2.1 b32'
_computing_molecular_graphics 'CrystalStructure 4.1'
_computing_publication_material 'CrystalStructure 4.1 (Rigaku, 2014)'
_computing_structure_refinement 'SHELXL2013 (Sheldrick, 2008)'
_computing_structure_solution 'SIR2004 (Burla, et al., 2005)'
_diffrn_ambient_temperature 173
_diffrn_detector_area_resol_mean 5.814
_diffrn_measured_fraction_theta_full 0.994
_diffrn_measured_fraction_theta_max 0.988
_diffrn_measurement_device_type 'Rigaku XtaLAB P100'
_diffrn_measurement_method \w
_diffrn_radiation_type 'Cu K\a'
_diffrn_radiation_wavelength 1.54187
_diffrn_reflns_av_R_equivalents 0.0681
_diffrn_reflns_Laue_measured_fraction_full 0.994
_diffrn_reflns_Laue_measured_fraction_max 0.988
_diffrn_reflns_limit_h_max 14
_diffrn_reflns_limit_h_min -14
_diffrn_reflns_limit_k_max 26
_diffrn_reflns_limit_k_min -29
_diffrn_reflns_limit_l_max 23
_diffrn_reflns_limit_l_min -22
_diffrn_reflns_number 68683
_diffrn_reflns_point_group_measured_fraction_full 0.994
_diffrn_reflns_point_group_measured_fraction_max 0.988
_diffrn_reflns_theta_full 67.687
_diffrn_reflns_theta_max 68.269
_diffrn_reflns_theta_min 2.933
_diffrn_standards_number 0
_exptl_absorpt_coefficient_mu 5.395
_exptl_absorpt_correction_T_max 0.947
_exptl_absorpt_correction_T_min 0.692
_exptl_absorpt_correction_type multi-scan
_exptl_absorpt_process_details 'REQAB (Rigaku, 1998)'
_exptl_crystal_colour orange
_exptl_crystal_density_diffrn 1.438
_exptl_crystal_density_method 'not measured'
_exptl_crystal_description prism
_exptl_crystal_F_000 2392.00
_exptl_crystal_recrystallization_method 'Re-crystallisation from solvent'
_exptl_crystal_size_max 0.060
_exptl_crystal_size_mid 0.030
_exptl_crystal_size_min 0.010
_refine_diff_density_max 3.15
_refine_diff_density_min -1.47
_refine_ls_extinction_method none
_refine_ls_goodness_of_fit_ref 1.026
_refine_ls_hydrogen_treatment constr
_refine_ls_number_parameters 673
_refine_ls_number_reflns 9979
_refine_ls_number_restraints 0
_refine_ls_R_factor_all 0.0697
_refine_ls_R_factor_gt 0.0600
_refine_ls_shift/su_max 0.002
_refine_ls_structure_factor_coef Fsqd
_refine_ls_weighting_details 'w = 1/[\s^2^(Fo^2^)+(0.1188P)^2^+11.6678P] where P=(Fo^2^+2Fc^2^)/3'
_refine_ls_weighting_scheme calc
_refine_ls_wR_factor_gt 0.1724
_refine_ls_wR_factor_ref 0.1837
_reflns_number_gt 8352
_reflns_number_total 9979
_reflns_threshold_expression F^2^>2.0\s(F^2^)
_cod_data_source_file c6dt02619b2.cif
_cod_data_source_block 1
_cod_depositor_comments 'Adding full bibliography for 7040687--7040691.cif.'
_cod_database_code 7040687
_solvent_exptl_crystal_recrystallization_method 'Dichloromethane/diethyl ether'

loop_
_space_group_symop_id
_space_group_symop_operation_xyz
1 +X,+Y,+Z
2 1/2-X,1/2+Y,1/2-Z
3 -X,-Y,-Z
4 -1/2+X,-1/2-Y,-1/2+Z

loop_
_atom_site_label
_atom_site_type_symbol
_atom_site_fract_x
_atom_site_fract_y
_atom_site_fract_z
_atom_site_U_iso_or_equiv
_atom_site_adp_type
_atom_site_occupancy
_atom_site_site_symmetry_order
_atom_site_calc_flag
_atom_site_refinement_flags_posn
_atom_site_refinement_flags_adp
Ir1 Ir 0.65960(2) 0.72734(2) 0.46247(2) 0.05160(14) Uani 1 1 d . .
P1 P 0.2438(5) 0.8377(2) 0.56247(19) 0.171(2) Uani 1 1 d . .
F1 F 0.2685(14) 0.7845(5) 0.5313(5) 0.210(6) Uani 1 1 d . .
F2 F 0.1278(11) 0.8244(5) 0.5776(5) 0.206(5) Uani 1 1 d . .
F3 F 0.1842(11) 0.8627(6) 0.4921(5) 0.247(7) Uani 1 1 d . .
F4 F 0.2452(10) 0.8980(5) 0.6012(6) 0.207(5) Uani 1 1 d . .
F5 F 0.3669(11) 0.8583(5) 0.5452(6) 0.213(5) Uani 1 1 d . .
F6 F 0.3183(9) 0.8204(4) 0.6363(4) 0.163(3) Uani 1 1 d . .
N1 N 0.5055(5) 0.7579(2) 0.4031(3) 0.0589(13) Uani 1 1 d . .
N22 N 0.8024(4) 0.6859(2) 0.5161(3) 0.0543(12) Uani 1 1 d . .
N43 N 0.6630(5) 0.7819(2) 0.5478(3) 0.0516(12) Uani 1 1 d . .
N52 N 0.6734(7) 0.9757(3) 0.8158(4) 0.096(2) Uani 1 1 d . .
N55 N 0.7513(5) 0.7970(2) 0.4393(3) 0.0541(12) Uani 1 1 d . .
N64 N 1.0722(7) 1.0287(3) 0.3795(4) 0.0836(19) Uani 1 1 d . .
C2 C 0.4693(6) 0.7352(3) 0.3385(4) 0.0595(16) Uani 1 1 d . .
C3 C 0.3583(6) 0.7465(4) 0.2992(4) 0.0666(17) Uani 1 1 d . .
H3 H 0.3326 0.7306 0.2542 0.080 Uiso 1 1 calc R U
C4 C 0.2845(7) 0.7806(3) 0.3242(4) 0.0667(18) Uani 1 1 d . .
C5 C 0.3257(6) 0.8045(4) 0.3889(4) 0.0720(19) Uani 1 1 d . .
H5 H 0.2778 0.8292 0.4068 0.086 Uiso 1 1 calc R U
C6 C 0.4354(7) 0.7924(4) 0.4268(4) 0.0713(19) Uani 1 1 d . .
H6 H 0.4629 0.8089 0.4713 0.086 Uiso 1 1 calc R U
C7 C 0.5570(6) 0.6992(3) 0.3195(4) 0.0644(17) Uani 1 1 d . .
C8 C 0.6559(6) 0.6879(3) 0.3733(4) 0.0600(16) Uani 1 1 d . .
C9 C 0.7424(7) 0.6545(3) 0.3560(4) 0.0714(19) Uani 1 1 d . .
H9 H 0.8091 0.6450 0.3916 0.086 Uiso 1 1 calc R U
C10 C 0.7340(8) 0.6351(4) 0.2899(5) 0.086(2) Uani 1 1 d . .
H10 H 0.7948 0.6133 0.2798 0.103 Uiso 1 1 calc R U
C11 C 0.6361(9) 0.6476(4) 0.2383(5) 0.091(3) Uani 1 1 d . .
H11 H 0.6304 0.6344 0.1924 0.109 Uiso 1 1 calc R U
C12 C 0.5456(8) 0.6790(4) 0.2520(4) 0.080(2) Uani 1 1 d . .
H12 H 0.4777 0.6866 0.2163 0.096 Uiso 1 1 calc R U
C13 C 0.1618(6) 0.7917(4) 0.2834(4) 0.0704(18) Uani 1 1 d . .
C14 C 0.0698(7) 0.7568(4) 0.2967(5) 0.079(2) Uani 1 1 d . .
C15 C -0.0421(8) 0.7655(5) 0.2554(5) 0.092(3) Uani 1 1 d . .
H15 H -0.1044 0.7427 0.2613 0.111 Uiso 1 1 calc R U
C16 C -0.0643(8) 0.8074(5) 0.2053(5) 0.094(3) Uani 1 1 d . .
C17 C 0.0241(9) 0.8409(4) 0.1979(4) 0.092(3) Uani 1 1 d . .
H17 H 0.0070 0.8707 0.1660 0.110 Uiso 1 1 calc R U
C18 C 0.1374(8) 0.8332(4) 0.2348(4) 0.080(2) Uani 1 1 d . .
C19 C 0.0955(10) 0.7122(5) 0.3509(6) 0.100(3) Uani 1 1 d . .
H19A H 0.1473 0.6847 0.3378 0.120 Uiso 1 1 calc R U
H19B H 0.0224 0.6944 0.3541 0.120 Uiso 1 1 calc R U
H19C H 0.1335 0.7282 0.3961 0.120 Uiso 1 1 calc R U
C20 C -0.1866(9) 0.8164(7) 0.1597(7) 0.145(6) Uani 1 1 d . .
H20A H -0.1935 0.7982 0.1147 0.175 Uiso 1 1 calc R U
H20B H -0.2009 0.8559 0.1524 0.175 Uiso 1 1 calc R U
H20C H -0.2441 0.8008 0.1828 0.175 Uiso 1 1 calc R U
C21 C 0.2358(11) 0.8688(5) 0.2239(6) 0.114(4) Uani 1 1 d . .
H21A H 0.2798 0.8489 0.1955 0.137 Uiso 1 1 calc R U
H21B H 0.2877 0.8778 0.2691 0.137 Uiso 1 1 calc R U
H21C H 0.2040 0.9027 0.2001 0.137 Uiso 1 1 calc R U
C23 C 0.7817(5) 0.6344(2) 0.5404(3) 0.0517(13) Uani 1 1 d . .
C24 C 0.8735(5) 0.6002(3) 0.5714(3) 0.0570(15) Uani 1 1 d . .
H24 H 0.8580 0.5647 0.5871 0.068 Uiso 1 1 calc R U
C25 C 0.9884(6) 0.6176(3) 0.5797(4) 0.0626(16) Uani 1 1 d . .
C26 C 1.0065(6) 0.6700(3) 0.5570(4) 0.0667(18) Uani 1 1 d . .
H26 H 1.0837 0.6834 0.5620 0.080 Uiso 1 1 calc R U
C27 C 0.9143(6) 0.7021(3) 0.5277(4) 0.0632(17) Uani 1 1 d . .
H27 H 0.9295 0.7384 0.5144 0.076 Uiso 1 1 calc R U
C28 C 0.6581(5) 0.6202(3) 0.5278(3) 0.0528(14) Uani 1 1 d . .
C29 C 0.5812(5) 0.6613(3) 0.4922(3) 0.0547(14) Uani 1 1 d . .
C30 C 0.4610(6) 0.6504(3) 0.4815(4) 0.0655(17) Uani 1 1 d . .
H30 H 0.4062 0.6768 0.4579 0.079 Uiso 1 1 calc R U
C31 C 0.4216(6) 0.6027(3) 0.5041(4) 0.0715(19) Uani 1 1 d . .
H31 H 0.3400 0.5964 0.4963 0.086 Uiso 1 1 calc R U
C32 C 0.4987(6) 0.5635(3) 0.5383(4) 0.0709(19) Uani 1 1 d . .
H32 H 0.4697 0.5306 0.5539 0.085 Uiso 1 1 calc R U
C33 C 0.6184(6) 0.5715(3) 0.5502(4) 0.0610(16) Uani 1 1 d . .
H33 H 0.6716 0.5442 0.5732 0.073 Uiso 1 1 calc R U
C34 C 1.0882(6) 0.5795(3) 0.6086(4) 0.0661(18) Uani 1 1 d . .
C35 C 1.1288(7) 0.5730(4) 0.6802(5) 0.084(2) Uani 1 1 d . .
C36 C 1.2275(7) 0.5414(4) 0.7047(5) 0.094(3) Uani 1 1 d . .
H36 H 1.2568 0.5377 0.7536 0.113 Uiso 1 1 calc R U
C37 C 1.2855(7) 0.5150(4) 0.6607(6) 0.095(3) Uani 1 1 d . .
C38 C 1.2382(7) 0.5193(4) 0.5891(5) 0.081(2) Uani 1 1 d . .
H38 H 1.2734 0.4994 0.5581 0.098 Uiso 1 1 calc R U
C39 C 1.1411(6) 0.5518(3) 0.5618(4) 0.0703(19) Uani 1 1 d . .
C40 C 1.0714(9) 0.6015(5) 0.7301(5) 0.106(3) Uani 1 1 d . .
H40A H 0.9949 0.5848 0.7276 0.127 Uiso 1 1 calc R U
H40B H 1.0614 0.6406 0.7179 0.127 Uiso 1 1 calc R U
H40C H 1.1203 0.5977 0.7775 0.127 Uiso 1 1 calc R U
C41 C 1.3993(8) 0.4841(5) 0.6878(7) 0.122(4) Uani 1 1 d . .
H41A H 1.4000 0.4679 0.7333 0.146 Uiso 1 1 calc R U
H41B H 1.4650 0.5096 0.6926 0.146 Uiso 1 1 calc R U
H41C H 1.4063 0.4548 0.6550 0.146 Uiso 1 1 calc R U
C42 C 1.0963(7) 0.5584(4) 0.4837(4) 0.077(2) Uani 1 1 d . .
H42A H 1.1418 0.5350 0.4598 0.092 Uiso 1 1 calc R U
H42B H 1.1041 0.5970 0.4710 0.092 Uiso 1 1 calc R U
H42C H 1.0140 0.5476 0.4700 0.092 Uiso 1 1 calc R U
C44 C 0.7187(5) 0.8302(3) 0.5464(3) 0.0555(14) Uani 1 1 d . .
C45 C 0.7262(6) 0.8689(3) 0.5995(3) 0.0575(15) Uani 1 1 d . .
H45 H 0.7707 0.9016 0.5999 0.069 Uiso 1 1 calc R U
C46 C 0.6680(6) 0.8595(3) 0.6521(3) 0.0572(15) Uani 1 1 d . .
C47 C 0.6066(6) 0.8106(3) 0.6498(4) 0.0623(16) Uani 1 1 d . .
H47 H 0.5637 0.8032 0.6838 0.075 Uiso 1 1 calc R U
C48 C 0.6076(6) 0.7728(3) 0.5985(4) 0.0588(16) Uani 1 1 d . .
H48 H 0.5676 0.7389 0.5989 0.071 Uiso 1 1 calc R U
C49 C 0.6692(7) 0.8998(3) 0.7077(4) 0.0656(18) Uani 1 1 d . .
C50 C 0.7718(8) 0.9264(4) 0.7418(5) 0.085(2) Uani 1 1 d . .
H50 H 0.8428 0.9191 0.7288 0.101 Uiso 1 1 calc R U
C51 C 0.7692(9) 0.9636(4) 0.7949(5) 0.103(3) Uani 1 1 d . .
H51 H 0.8400 0.9813 0.8175 0.124 Uiso 1 1 calc R U
C53 C 0.5781(9) 0.9508(4) 0.7831(5) 0.092(3) Uani 1 1 d . .
H53 H 0.5087 0.9592 0.7973 0.111 Uiso 1 1 calc R U
C54 C 0.5692(8) 0.9129(4) 0.7294(5) 0.080(2) Uani 1 1 d . .
H54 H 0.4964 0.8965 0.7081 0.096 Uiso 1 1 calc R U
C56 C 0.7694(5) 0.8386(3) 0.4851(3) 0.0548(14) Uani 1 1 d . .
C57 C 0.8268(6) 0.8855(3) 0.4737(3) 0.0573(15) Uani 1 1 d . .
H57 H 0.8351 0.9152 0.5058 0.069 Uiso 1 1 calc R U
C58 C 0.8729(6) 0.8903(3) 0.4160(3) 0.0600(15) Uani 1 1 d . .
C59 C 0.8548(7) 0.8467(3) 0.3692(4) 0.0672(18) Uani 1 1 d . .
H59 H 0.8844 0.8479 0.3286 0.081 Uiso 1 1 calc R U
C60 C 0.7938(7) 0.8023(3) 0.3828(4) 0.0665(18) Uani 1 1 d . .
H60 H 0.7805 0.7730 0.3500 0.080 Uiso 1 1 calc R U
C61 C 0.9405(6) 0.9389(3) 0.4034(3) 0.0617(16) Uani 1 1 d . .
C62 C 1.0381(8) 0.9324(3) 0.3769(5) 0.079(2) Uani 1 1 d . .
H62 H 1.0621 0.8968 0.3661 0.095 Uiso 1 1 calc R U
C63 C 1.0998(9) 0.9784(4) 0.3663(5) 0.088(3) Uani 1 1 d . .
H63 H 1.1667 0.9733 0.3483 0.105 Uiso 1 1 calc R U
C65 C 0.9781(7) 1.0351(3) 0.4035(4) 0.074(2) Uani 1 1 d . .
H65 H 0.9556 1.0715 0.4124 0.089 Uiso 1 1 calc R U
C66 C 0.9101(7) 0.9916(3) 0.4165(4) 0.0644(17) Uani 1 1 d . .
H66 H 0.8434 0.9983 0.4341 0.077 Uiso 1 1 calc R U

loop_
_atom_site_aniso_label
_atom_site_aniso_U_11
_atom_site_aniso_U_22
_atom_site_aniso_U_33
_atom_site_aniso_U_23
_atom_site_aniso_U_13
_atom_site_aniso_U_12
Ir1 0.04426(19) 0.0524(2) 0.0572(2) -0.00248(10) 0.01027(13) -0.00478(10)
P1 0.214(5) 0.212(5) 0.105(2) 0.046(3) 0.074(3) 0.133(4)
F1 0.335(16) 0.197(10) 0.133(7) 0.039(6) 0.124(9) 0.097(10)
F2 0.218(11) 0.283(14) 0.124(6) -0.051(7) 0.055(7) -0.001(10)
F3 0.265(12) 0.356(16) 0.138(7) 0.103(9) 0.085(7) 0.201(12)
F4 0.226(11) 0.234(11) 0.192(9) 0.010(8) 0.112(8) 0.117(9)
F5 0.264(12) 0.222(12) 0.208(10) 0.023(8) 0.161(10) 0.090(10)
F6 0.187(8) 0.198(8) 0.105(5) 0.016(5) 0.040(5) 0.059(7)
N1 0.058(3) 0.063(3) 0.054(3) 0.000(2) 0.008(2) 0.002(3)
N22 0.044(3) 0.049(3) 0.069(3) 0.001(2) 0.012(2) -0.004(2)
N43 0.048(3) 0.054(3) 0.050(3) 0.004(2) 0.007(2) -0.008(2)
N52 0.103(6) 0.097(5) 0.103(5) -0.028(4) 0.056(5) -0.025(4)
N55 0.056(3) 0.052(3) 0.058(3) -0.001(2) 0.019(2) -0.005(2)
N64 0.089(5) 0.071(4) 0.101(5) 0.007(4) 0.043(4) -0.015(3)
C2 0.052(4) 0.067(4) 0.062(4) -0.003(3) 0.017(3) -0.004(3)
C3 0.060(4) 0.085(5) 0.053(4) -0.006(3) 0.010(3) -0.005(4)
C4 0.054(4) 0.076(5) 0.065(4) 0.006(3) 0.004(3) 0.003(3)
C5 0.059(4) 0.090(5) 0.059(4) -0.008(4) -0.001(3) 0.011(4)
C6 0.069(5) 0.085(5) 0.056(4) -0.008(4) 0.008(3) 0.013(4)
C7 0.063(4) 0.069(4) 0.063(4) -0.007(3) 0.019(3) -0.008(3)
C8 0.058(4) 0.054(4) 0.071(4) -0.012(3) 0.022(3) -0.010(3)
C9 0.064(4) 0.070(4) 0.084(5) -0.012(4) 0.026(4) -0.007(3)
C10 0.083(6) 0.084(6) 0.098(6) -0.030(5) 0.039(5) -0.004(4)
C11 0.104(7) 0.096(6) 0.078(5) -0.027(5) 0.035(5) -0.010(5)
C12 0.075(5) 0.091(6) 0.073(5) -0.018(4) 0.018(4) -0.007(4)
C13 0.053(4) 0.093(5) 0.059(4) -0.005(4) 0.002(3) 0.008(4)
C14 0.064(5) 0.095(6) 0.077(5) -0.019(5) 0.017(4) -0.003(4)
C15 0.056(5) 0.135(9) 0.082(6) -0.038(6) 0.011(4) 0.008(5)
C16 0.067(5) 0.132(8) 0.074(5) -0.038(6) -0.003(4) 0.040(6)
C17 0.086(6) 0.107(7) 0.067(5) -0.012(5) -0.010(4) 0.035(5)
C18 0.082(5) 0.090(6) 0.059(4) -0.004(4) -0.002(4) 0.013(4)
C19 0.093(7) 0.109(7) 0.099(7) -0.002(6) 0.027(6) -0.021(6)
C20 0.072(6) 0.206(14) 0.129(9) -0.062(9) -0.033(6) 0.061(8)
C21 0.123(9) 0.121(9) 0.086(6) 0.031(6) 0.002(6) 0.000(7)
C23 0.044(3) 0.050(3) 0.060(3) -0.005(3) 0.010(3) -0.004(3)
C24 0.048(3) 0.055(4) 0.068(4) 0.003(3) 0.014(3) -0.009(3)
C25 0.052(4) 0.062(4) 0.070(4) 0.001(3) 0.008(3) -0.004(3)
C26 0.044(3) 0.067(4) 0.085(5) 0.005(3) 0.007(3) -0.013(3)
C27 0.045(3) 0.054(4) 0.086(5) 0.004(3) 0.008(3) -0.010(3)
C28 0.045(3) 0.051(3) 0.063(4) -0.010(3) 0.012(3) -0.008(3)
C29 0.046(3) 0.061(4) 0.056(3) -0.002(3) 0.011(3) -0.015(3)
C30 0.041(3) 0.079(5) 0.075(4) -0.003(4) 0.010(3) -0.003(3)
C31 0.042(3) 0.077(5) 0.093(5) -0.008(4) 0.012(3) -0.020(3)
C32 0.058(4) 0.068(4) 0.093(5) -0.010(4) 0.030(4) -0.025(3)
C33 0.053(4) 0.054(4) 0.076(4) -0.006(3) 0.016(3) -0.009(3)
C34 0.045(3) 0.071(4) 0.079(5) 0.015(4) 0.008(3) -0.004(3)
C35 0.061(4) 0.100(6) 0.084(5) 0.018(5) 0.004(4) -0.012(4)
C36 0.060(5) 0.125(8) 0.088(6) 0.039(6) -0.002(4) -0.013(5)
C37 0.051(4) 0.094(6) 0.129(8) 0.050(6) 0.004(5) -0.001(4)
C38 0.051(4) 0.078(5) 0.117(7) 0.011(5) 0.023(4) 0.000(3)
C39 0.041(3) 0.069(4) 0.097(5) 0.014(4) 0.010(3) -0.005(3)
C40 0.079(6) 0.164(10) 0.072(5) 0.009(6) 0.011(5) 0.002(6)
C41 0.059(5) 0.114(8) 0.182(11) 0.061(8) 0.008(6) 0.003(5)
C42 0.058(4) 0.088(5) 0.086(5) -0.001(4) 0.018(4) -0.003(4)
C44 0.049(3) 0.060(4) 0.058(3) 0.005(3) 0.015(3) -0.006(3)
C45 0.062(4) 0.053(4) 0.060(4) -0.002(3) 0.020(3) -0.011(3)
C46 0.060(4) 0.058(4) 0.058(3) 0.001(3) 0.022(3) -0.010(3)
C47 0.063(4) 0.069(4) 0.059(4) 0.002(3) 0.023(3) -0.005(3)
C48 0.052(4) 0.064(4) 0.061(4) 0.007(3) 0.014(3) -0.012(3)
C49 0.079(5) 0.063(4) 0.065(4) -0.003(3) 0.038(4) -0.011(3)
C50 0.082(5) 0.093(6) 0.090(6) -0.026(5) 0.043(5) -0.028(5)
C51 0.109(7) 0.115(7) 0.104(7) -0.049(6) 0.061(6) -0.051(6)
C53 0.101(7) 0.095(6) 0.099(6) -0.026(5) 0.058(6) -0.015(5)
C54 0.078(5) 0.084(5) 0.086(5) -0.011(4) 0.036(4) -0.014(4)
C56 0.052(3) 0.055(3) 0.057(3) 0.004(3) 0.014(3) 0.000(3)
C57 0.061(4) 0.055(4) 0.058(4) -0.001(3) 0.020(3) -0.008(3)
C58 0.068(4) 0.056(4) 0.060(4) 0.004(3) 0.023(3) 0.000(3)
C59 0.086(5) 0.060(4) 0.064(4) 0.000(3) 0.036(4) -0.006(4)
C60 0.081(5) 0.060(4) 0.063(4) -0.008(3) 0.028(4) -0.007(3)
C61 0.072(4) 0.062(4) 0.056(3) 0.007(3) 0.024(3) -0.002(3)
C62 0.087(5) 0.066(5) 0.094(6) 0.003(4) 0.043(5) -0.002(4)
C63 0.096(6) 0.076(5) 0.108(7) 0.002(5) 0.058(5) -0.009(4)
C65 0.083(5) 0.062(4) 0.077(5) 0.002(4) 0.021(4) -0.008(4)
C66 0.072(4) 0.056(4) 0.070(4) 0.004(3) 0.027(3) -0.005(3)

loop_
_atom_type_symbol
_atom_type_description
_atom_type_scat_dispersion_real
_atom_type_scat_dispersion_imag
_atom_type_scat_source
C C 0.0181 0.0091
;
International Tables for Crystallography
(Vol. C, Tables 4.2.6.8 and 6.1.1.4)
;
H H 0.0000 0.0000
;
International Tables for Crystallography
(Vol. C, Table 6.1.1.4)
;
F F 0.0727 0.0534
;
International Tables for Crystallography
(Vol. C, Tables 4.2.6.8 and 6.1.1.4)
;
Ir Ir -4.7710 6.5667
;
International Tables for Crystallography
(Vol. C, Tables 4.2.6.8 and 6.1.1.4)
;
N N 0.0311 0.0180
;
International Tables for Crystallography
(Vol. C, Tables 4.2.6.8 and 6.1.1.4)
;
P P 0.2955 0.4335
;
International Tables for Crystallography
(Vol. C, Tables 4.2.6.8 and 6.1.1.4)
;

loop_
_geom_angle_atom_site_label_1
_geom_angle_atom_site_label_2
_geom_angle_atom_site_label_3
_geom_angle
C8 Ir1 C29 87.9(3)
C8 Ir1 N22 93.6(3)
C29 Ir1 N22 80.4(2)
C8 Ir1 N1 80.8(3)
C29 Ir1 N1 92.8(3)
N22 Ir1 N1 171.4(2)
C8 Ir1 N55 95.5(2)
C29 Ir1 N55 175.4(2)
N22 Ir1 N55 96.1(2)
N1 Ir1 N55 90.9(2)
C8 Ir1 N43 170.4(2)
C29 Ir1 N43 100.7(2)
N22 Ir1 N43 92.2(2)
N1 Ir1 N43 94.2(2)
N55 Ir1 N43 76.29(19)
F1 P1 F2 100.0(9)
F1 P1 F3 93.5(7)
F2 P1 F3 91.4(7)
F1 P1 F6 91.8(6)
F2 P1 F6 95.2(6)
F3 P1 F6 170.7(10)
F1 P1 F5 84.7(7)
F2 P1 F5 174.7(7)
F3 P1 F5 85.8(7)
F6 P1 F5 87.1(6)
F1 P1 F4 168.5(9)
F2 P1 F4 90.4(6)
F3 P1 F4 91.2(7)
F6 P1 F4 82.2(6)
F5 P1 F4 85.2(7)
C6 N1 C2 120.1(6)
C6 N1 Ir1 124.2(5)
C2 N1 Ir1 115.2(5)
C27 N22 C23 117.0(6)
C27 N22 Ir1 127.0(5)
C23 N22 Ir1 115.9(4)
C48 N43 C44 119.1(6)
C48 N43 Ir1 124.7(4)
C44 N43 Ir1 116.0(4)
C53 N52 C51 116.2(8)
C60 N55 C56 117.5(6)
C60 N55 Ir1 124.9(5)
C56 N55 Ir1 117.6(4)
C63 N64 C65 117.1(7)
N1 C2 C3 119.2(6)
N1 C2 C7 113.5(6)
C3 C2 C7 127.2(7)
C4 C3 C2 120.9(7)
C4 C3 H3 119.5
C2 C3 H3 119.5
C3 C4 C5 118.2(7)
C3 C4 C13 121.8(7)
C5 C4 C13 120.0(7)
C6 C5 C4 119.6(7)
C6 C5 H5 120.2
C4 C5 H5 120.2
N1 C6 C5 121.8(7)
N1 C6 H6 119.1
C5 C6 H6 119.1
C12 C7 C8 121.8(7)
C12 C7 C2 122.7(7)
C8 C7 C2 115.5(6)
C7 C8 C9 116.5(6)
C7 C8 Ir1 114.4(5)
C9 C8 Ir1 128.8(6)
C10 C9 C8 122.7(8)
C10 C9 H9 118.7
C8 C9 H9 118.7
C9 C10 C11 119.0(8)
C9 C10 H10 120.5
C11 C10 H10 120.5
C10 C11 C12 121.5(8)
C10 C11 H11 119.2
C12 C11 H11 119.2
C11 C12 C7 118.4(8)
C11 C12 H12 120.8
C7 C12 H12 120.8
C18 C13 C14 121.0(8)
C18 C13 C4 121.3(8)
C14 C13 C4 117.7(7)
C15 C14 C13 116.8(9)
C15 C14 C19 121.9(9)
C13 C14 C19 121.3(8)
C14 C15 C16 121.0(10)
C14 C15 H15 119.5
C16 C15 H15 119.5
C17 C16 C15 119.6(8)
C17 C16 C20 119.6(12)
C15 C16 C20 120.8(12)
C16 C17 C18 122.4(10)
C16 C17 H17 118.8
C18 C17 H17 118.8
C17 C18 C13 119.0(9)
C17 C18 C21 122.2(9)
C13 C18 C21 118.9(8)
C14 C19 H19A 109.5
C14 C19 H19B 109.5
H19A C19 H19B 109.5
C14 C19 H19C 109.5
H19A C19 H19C 109.5
H19B C19 H19C 109.5
C16 C20 H20A 109.5
C16 C20 H20B 109.5
H20A C20 H20B 109.5
C16 C20 H20C 109.5
H20A C20 H20C 109.5
H20B C20 H20C 109.5
C18 C21 H21A 109.5
C18 C21 H21B 109.5
H21A C21 H21B 109.5
C18 C21 H21C 109.5
H21A C21 H21C 109.5
H21B C21 H21C 109.5
N22 C23 C24 120.8(5)
N22 C23 C28 114.1(5)
C24 C23 C28 125.1(6)
C23 C24 C25 120.4(6)
C23 C24 H24 119.8
C25 C24 H24 119.8
C26 C25 C24 117.6(6)
C26 C25 C34 121.5(6)
C24 C25 C34 120.7(6)
C27 C26 C25 119.9(6)
C27 C26 H26 120.1
C25 C26 H26 120.1
N22 C27 C26 124.2(6)
N22 C27 H27 117.9
C26 C27 H27 117.9
C33 C28 C29 122.3(6)
C33 C28 C23 123.4(6)
C29 C28 C23 114.3(5)
C30 C29 C28 116.4(6)
C30 C29 Ir1 128.6(5)
C28 C29 Ir1 115.0(4)
C31 C30 C29 121.4(7)
C31 C30 H30 119.3
C29 C30 H30 119.3
C30 C31 C32 120.7(6)
C30 C31 H31 119.7
C32 C31 H31 119.7
C31 C32 C33 120.9(7)
C31 C32 H32 119.6
C33 C32 H32 119.6
C28 C33 C32 118.3(7)
C28 C33 H33 120.8
C32 C33 H33 120.8
C35 C34 C39 121.1(7)
C35 C34 C25 120.4(7)
C39 C34 C25 118.5(7)
C36 C35 C34 118.5(9)
C36 C35 C40 120.1(9)
C34 C35 C40 121.3(8)
C35 C36 C37 122.5(9)
C35 C36 H36 118.7
C37 C36 H36 118.7
C36 C37 C38 117.7(8)
C36 C37 C41 122.3(10)
C38 C37 C41 119.9(11)
C39 C38 C37 121.8(9)
C39 C38 H38 119.1
C37 C38 H38 119.1
C38 C39 C34 118.2(8)
C38 C39 C42 120.6(8)
C34 C39 C42 121.2(6)
C35 C40 H40A 109.5
C35 C40 H40B 109.5
H40A C40 H40B 109.5
C35 C40 H40C 109.5
H40A C40 H40C 109.5
H40B C40 H40C 109.5
C37 C41 H41A 109.5
C37 C41 H41B 109.5
H41A C41 H41B 109.5
C37 C41 H41C 109.5
H41A C41 H41C 109.5
H41B C41 H41C 109.5
C39 C42 H42A 109.5
C39 C42 H42B 109.5
H42A C42 H42B 109.5
C39 C42 H42C 109.5
H42A C42 H42C 109.5
H42B C42 H42C 109.5
N43 C44 C45 120.9(6)
N43 C44 C56 115.4(6)
C45 C44 C56 123.7(6)
C46 C45 C44 119.8(6)
C46 C45 H45 120.1
C44 C45 H45 120.1
C47 C46 C45 117.6(6)
C47 C46 C49 120.4(6)
C45 C46 C49 122.0(6)
C48 C47 C46 120.1(6)
C48 C47 H47 120.0
C46 C47 H47 120.0
N43 C48 C47 122.4(6)
N43 C48 H48 118.8
C47 C48 H48 118.8
C54 C49 C50 116.7(7)
C54 C49 C46 121.9(7)
C50 C49 C46 121.4(7)
C51 C50 C49 119.4(8)
C51 C50 H50 120.3
C49 C50 H50 120.3
N52 C51 C50 123.6(9)
N52 C51 H51 118.2
C50 C51 H51 118.2
N52 C53 C54 125.7(8)
N52 C53 H53 117.2
C54 C53 H53 117.2
C49 C54 C53 118.4(8)
C49 C54 H54 120.8
C53 C54 H54 120.8
N55 C56 C57 121.3(6)
N55 C56 C44 114.6(6)
C57 C56 C44 124.0(6)
C56 C57 C58 120.9(6)
C56 C57 H57 119.6
C58 C57 H57 119.6
C57 C58 C59 117.4(6)
C57 C58 C61 122.7(6)
C59 C58 C61 119.9(6)
C60 C59 C58 118.4(6)
C60 C59 H59 120.8
C58 C59 H59 120.8
N55 C60 C59 124.4(7)
N55 C60 H60 117.8
C59 C60 H60 117.8
C66 C61 C62 117.2(7)
C66 C61 C58 122.5(6)
C62 C61 C58 120.3(7)
C63 C62 C61 118.9(8)
C63 C62 H62 120.5
C61 C62 H62 120.5
N64 C63 C62 124.1(8)
N64 C63 H63 117.9
C62 C63 H63 117.9
N64 C65 C66 123.4(8)
N64 C65 H65 118.3
C66 C65 H65 118.3
C61 C66 C65 119.2(7)
C61 C66 H66 120.4
C65 C66 H66 120.4

loop_
_geom_bond_atom_site_label_1
_geom_bond_atom_site_label_2
_geom_bond_distance
Ir1 C8 1.998(7)
Ir1 C29 2.010(6)
Ir1 N22 2.030(5)
Ir1 N1 2.053(6)
Ir1 N55 2.118(5)
Ir1 N43 2.139(5)
P1 F1 1.492(11)
P1 F2 1.506(13)
P1 F3 1.528(9)
P1 F6 1.571(9)
P1 F5 1.648(13)
P1 F4 1.651(12)
N1 C6 1.340(10)
N1 C2 1.363(9)
N22 C27 1.344(8)
N22 C23 1.381(8)
N43 C48 1.341(9)
N43 C44 1.349(8)
N52 C53 1.305(12)
N52 C51 1.327(12)
N55 C60 1.336(8)
N55 C56 1.340(8)
N64 C63 1.306(11)
N64 C65 1.318(11)
C2 C3 1.381(10)
C2 C7 1.470(10)
C3 C4 1.377(11)
C3 H3 0.9500
C4 C5 1.384(11)
C4 C13 1.504(10)
C5 C6 1.364(10)
C5 H5 0.9500
C6 H6 0.9500
C7 C12 1.399(10)
C7 C8 1.406(10)
C8 C9 1.409(10)
C9 C10 1.373(11)
C9 H9 0.9500
C10 C11 1.379(14)
C10 H10 0.9500
C11 C12 1.393(13)
C11 H11 0.9500
C12 H12 0.9500
C13 C18 1.375(12)
C13 C14 1.450(12)
C14 C15 1.394(13)
C14 C19 1.503(14)
C15 C16 1.400(15)
C15 H15 0.9500
C16 C17 1.359(15)
C16 C20 1.523(12)
C17 C18 1.375(12)
C17 H17 0.9500
C18 C21 1.504(15)
C19 H19A 0.9800
C19 H19B 0.9800
C19 H19C 0.9800
C20 H20A 0.9800
C20 H20B 0.9800
C20 H20C 0.9800
C21 H21A 0.9800
C21 H21B 0.9800
C21 H21C 0.9800
C23 C24 1.387(9)
C23 C28 1.462(8)
C24 C25 1.392(9)
C24 H24 0.9500
C25 C26 1.382(10)
C25 C34 1.500(10)
C26 C27 1.352(10)
C26 H26 0.9500
C27 H27 0.9500
C28 C33 1.383(9)
C28 C29 1.418(9)
C29 C30 1.409(9)
C30 C31 1.364(11)
C30 H30 0.9500
C31 C32 1.376(11)
C31 H31 0.9500
C32 C33 1.389(10)
C32 H32 0.9500
C33 H33 0.9500
C34 C35 1.391(11)
C34 C39 1.407(11)
C35 C36 1.382(13)
C35 C40 1.495(14)
C36 C37 1.388(15)
C36 H36 0.9500
C37 C38 1.397(14)
C37 C41 1.520(12)
C38 C39 1.390(11)
C38 H38 0.9500
C39 C42 1.517(12)
C40 H40A 0.9800
C40 H40B 0.9800
C40 H40C 0.9800
C41 H41A 0.9800
C41 H41B 0.9800
C41 H41C 0.9800
C42 H42A 0.9800
C42 H42B 0.9800
C42 H42C 0.9800
C44 C45 1.398(9)
C44 C56 1.491(9)
C45 C46 1.397(9)
C45 H45 0.9500
C46 C47 1.387(9)
C46 C49 1.470(9)
C47 C48 1.370(10)
C47 H47 0.9500
C48 H48 0.9500
C49 C54 1.387(11)
C49 C50 1.395(11)
C50 C51 1.393(11)
C50 H50 0.9500
C51 H51 0.9500
C53 C54 1.390(12)
C53 H53 0.9500
C54 H54 0.9500
C56 C57 1.372(9)
C57 C58 1.381(9)
C57 H57 0.9500
C58 C59 1.389(10)
C58 C61 1.481(9)
C59 C60 1.360(10)
C59 H59 0.9500
C60 H60 0.9500
C61 C66 1.370(10)
C61 C62 1.386(10)
C62 C63 1.378(11)
C62 H62 0.9500
C63 H63 0.9500
C65 C66 1.387(10)
C65 H65 0.9500
C66 H66 0.9500

loop_
_geom_torsion_atom_site_label_1
_geom_torsion_atom_site_label_2
_geom_torsion_atom_site_label_3
_geom_torsion_atom_site_label_4
_geom_torsion
C6 N1 C2 C3 -2.5(11)
Ir1 N1 C2 C3 169.7(6)
C6 N1 C2 C7 178.8(7)
Ir1 N1 C2 C7 -9.0(8)
N1 C2 C3 C4 0.4(11)
C7 C2 C3 C4 178.9(7)
C2 C3 C4 C5 1.9(12)
C2 C3 C4 C13 -177.6(7)
C3 C4 C5 C6 -2.3(13)
C13 C4 C5 C6 177.2(8)
C2 N1 C6 C5 2.2(12)
Ir1 N1 C6 C5 -169.2(6)
C4 C5 C6 N1 0.3(14)
N1 C2 C7 C12 -169.3(7)
C3 C2 C7 C12 12.1(12)
N1 C2 C7 C8 8.3(9)
C3 C2 C7 C8 -170.3(7)
C12 C7 C8 C9 -1.0(11)
C2 C7 C8 C9 -178.6(6)
C12 C7 C8 Ir1 174.1(6)
C2 C7 C8 Ir1 -3.5(8)
C7 C8 C9 C10 2.2(11)
Ir1 C8 C9 C10 -172.1(6)
C8 C9 C10 C11 -1.5(13)
C9 C10 C11 C12 -0.5(15)
C10 C11 C12 C7 1.6(14)
C8 C7 C12 C11 -0.8(12)
C2 C7 C12 C11 176.7(8)
C3 C4 C13 C18 -86.9(11)
C5 C4 C13 C18 93.6(10)
C3 C4 C13 C14 92.8(10)
C5 C4 C13 C14 -86.7(10)
C18 C13 C14 C15 3.5(12)
C4 C13 C14 C15 -176.1(7)
C18 C13 C14 C19 -178.6(9)
C4 C13 C14 C19 1.8(12)
C13 C14 C15 C16 -2.3(12)
C19 C14 C15 C16 179.9(9)
C14 C15 C16 C17 -1.4(13)
C14 C15 C16 C20 179.3(8)
C15 C16 C17 C18 4.2(13)
C20 C16 C17 C18 -176.5(8)
C16 C17 C18 C13 -3.0(13)
C16 C17 C18 C21 177.1(9)
C14 C13 C18 C17 -1.0(12)
C4 C13 C18 C17 178.6(8)
C14 C13 C18 C21 179.0(9)
C4 C13 C18 C21 -1.4(13)
C27 N22 C23 C24 -3.7(9)
Ir1 N22 C23 C24 173.4(5)
C27 N22 C23 C28 178.4(6)
Ir1 N22 C23 C28 -4.6(7)
N22 C23 C24 C25 1.0(10)
C28 C23 C24 C25 178.7(7)
C23 C24 C25 C26 1.0(11)
C23 C24 C25 C34 -175.7(7)
C24 C25 C26 C27 -0.3(11)
C34 C25 C26 C27 176.3(7)
C23 N22 C27 C26 4.5(11)
Ir1 N22 C27 C26 -172.1(6)
C25 C26 C27 N22 -2.6(12)
N22 C23 C28 C33 -177.4(6)
C24 C23 C28 C33 4.7(10)
N22 C23 C28 C29 0.7(8)
C24 C23 C28 C29 -177.2(6)
C33 C28 C29 C30 0.7(10)
C23 C28 C29 C30 -177.5(6)
C33 C28 C29 Ir1 -178.3(5)
C23 C28 C29 Ir1 3.5(7)
C28 C29 C30 C31 0.0(10)
Ir1 C29 C30 C31 178.8(6)
C29 C30 C31 C32 -0.2(12)
C30 C31 C32 C33 -0.3(12)
C29 C28 C33 C32 -1.1(10)
C23 C28 C33 C32 176.8(6)
C31 C32 C33 C28 0.9(11)
C26 C25 C34 C35 100.1(9)
C24 C25 C34 C35 -83.3(10)
C26 C25 C34 C39 -78.4(9)
C24 C25 C34 C39 98.1(8)
C39 C34 C35 C36 4.3(12)
C25 C34 C35 C36 -174.2(7)
C39 C34 C35 C40 -178.8(8)
C25 C34 C35 C40 2.7(12)
C34 C35 C36 C37 -1.7(14)
C40 C35 C36 C37 -178.7(9)
C35 C36 C37 C38 -2.5(14)
C35 C36 C37 C41 175.1(8)
C36 C37 C38 C39 4.4(13)
C41 C37 C38 C39 -173.3(8)
C37 C38 C39 C34 -1.9(12)
C37 C38 C39 C42 176.1(8)
C35 C34 C39 C38 -2.6(11)
C25 C34 C39 C38 176.0(7)
C35 C34 C39 C42 179.4(7)
C25 C34 C39 C42 -2.1(10)
C48 N43 C44 C45 4.5(9)
Ir1 N43 C44 C45 180.0(5)
C48 N43 C44 C56 -175.1(6)
Ir1 N43 C44 C56 0.4(7)
N43 C44 C45 C46 -4.8(10)
C56 C44 C45 C46 174.8(6)
C44 C45 C46 C47 1.4(10)
C44 C45 C46 C49 -177.6(7)
C45 C46 C47 C48 2.1(10)
C49 C46 C47 C48 -178.8(7)
C44 N43 C48 C47 -0.8(10)
Ir1 N43 C48 C47 -175.9(5)
C46 C47 C48 N43 -2.5(11)
C47 C46 C49 C54 -42.7(11)
C45 C46 C49 C54 136.3(8)
C47 C46 C49 C50 136.6(8)
C45 C46 C49 C50 -44.3(11)
C54 C49 C50 C51 0.4(13)
C46 C49 C50 C51 -179.0(9)
C53 N52 C51 C50 -0.4(17)
C49 C50 C51 N52 0.0(17)
C51 N52 C53 C54 0.3(16)
C50 C49 C54 C53 -0.5(13)
C46 C49 C54 C53 178.9(8)
N52 C53 C54 C49 0.1(16)
C60 N55 C56 C57 1.5(10)
Ir1 N55 C56 C57 -179.2(5)
C60 N55 C56 C44 179.5(6)
Ir1 N55 C56 C44 -1.3(7)
N43 C44 C56 N55 0.6(8)
C45 C44 C56 N55 -179.0(6)
N43 C44 C56 C57 178.5(6)
C45 C44 C56 C57 -1.1(10)
N55 C56 C57 C58 -3.1(10)
C44 C56 C57 C58 179.2(6)
C56 C57 C58 C59 2.3(11)
C56 C57 C58 C61 -176.9(7)
C57 C58 C59 C60 -0.2(11)
C61 C58 C59 C60 179.1(7)
C56 N55 C60 C59 0.7(11)
Ir1 N55 C60 C59 -178.5(6)
C58 C59 C60 N55 -1.3(12)
C57 C58 C61 C66 -40.2(11)
C59 C58 C61 C66 140.5(8)
C57 C58 C61 C62 140.3(8)
C59 C58 C61 C62 -38.9(11)
C66 C61 C62 C63 1.1(12)
C58 C61 C62 C63 -179.4(8)
C65 N64 C63 C62 -1.0(15)
C61 C62 C63 N64 -0.3(15)
C63 N64 C65 C66 1.4(13)
C62 C61 C66 C65 -0.8(11)
C58 C61 C66 C65 179.8(7)
N64 C65 C66 C61 -0.6(12)
